data_4106567
loop_
_publ_author_name
'Da-Wei Fu'
'Wen Zhang'
'Hong-Ling Cai'
'Yi Zhang'
'Jia-Zhen Ge'
'Ren-Gen Xiong'
'Songping D. Huang'

_publ_section_title
;
 Supramolecular Bola-Like Ferroelectric: 4-Methoxyanilinium
 Tetrafluoroborate-18-crown-6
;
_journal_name_full 'Journal of the American Chemical Society'
_journal_page_first 12780
_journal_page_last 12786
_journal_paper_doi 10.1021/ja204540g
_journal_volume 133
_journal_year 2011
_chemical_formula_sum 'C19 H34 B F4 N O7'
_chemical_formula_weight 475.28
_chemical_name_systematic
; 
 ? 
;
_space_group_IT_number 62
_symmetry_cell_setting orthorhombic
_symmetry_space_group_name_Hall '-P 2ac 2n'
_symmetry_space_group_name_H-M 'P n m a'
_atom_sites_solution_hydrogens geom
_atom_sites_solution_primary direct
_atom_sites_solution_secondary difmap
_audit_creation_method SHELXL-97
_cell_angle_alpha 90.00
_cell_angle_beta 90.00
_cell_angle_gamma 90.00
_cell_formula_units_Z 4
_cell_length_a 15.989(3)
_cell_length_b 11.336(2)
_cell_length_c 12.676(3)
_cell_measurement_temperature 243(2)
_cell_volume 2297.5(8)
_computing_structure_refinement 'SHELXL-97 (Sheldrick, 1997)'
_computing_structure_solution 'SHELXS-97 (Sheldrick, 1990)'
_diffrn_ambient_temperature 243(2)
_diffrn_measured_fraction_theta_full 0.995
_diffrn_measured_fraction_theta_max 0.995
_diffrn_radiation_monochromator graphite
_diffrn_radiation_source 'fine-focus sealed tube'
_diffrn_radiation_type MoK\a
_diffrn_radiation_wavelength 0.71073
_diffrn_reflns_av_R_equivalents 0.0324
_diffrn_reflns_av_sigmaI/netI 0.0165
_diffrn_reflns_limit_h_max 20
_diffrn_reflns_limit_h_min -20
_diffrn_reflns_limit_k_max 14
_diffrn_reflns_limit_k_min -14
_diffrn_reflns_limit_l_max 16
_diffrn_reflns_limit_l_min -16
_diffrn_reflns_number 23972
_diffrn_reflns_theta_full 27.48
_diffrn_reflns_theta_max 27.48
_diffrn_reflns_theta_min 2.05
_exptl_absorpt_coefficient_mu 0.122
_exptl_crystal_density_diffrn 1.374
_exptl_crystal_F_000 1008
_refine_diff_density_max 0.345
_refine_diff_density_min -0.211
_refine_diff_density_rms 0.039
_refine_ls_extinction_method none
_refine_ls_goodness_of_fit_ref 1.112
_refine_ls_hydrogen_treatment mixed
_refine_ls_matrix_type full
_refine_ls_number_parameters 178
_refine_ls_number_reflns 2752
_refine_ls_number_restraints 0
_refine_ls_restrained_S_all 1.112
_refine_ls_R_factor_all 0.0540
_refine_ls_R_factor_gt 0.0485
_refine_ls_shift/su_max 0.000
_refine_ls_shift/su_mean 0.000
_refine_ls_structure_factor_coef Fsqd
_refine_ls_weighting_details 'calc w=1/[\s^2^(Fo^2^)+(0.0617P)^2^+0.5664P] where P=(Fo^2^+2Fc^2^)/3'
_refine_ls_weighting_scheme calc
_refine_ls_wR_factor_gt 0.1224
_refine_ls_wR_factor_ref 0.1279
_reflns_number_gt 2501
_reflns_number_total 2752
_reflns_threshold_expression >2sigma(I)
_cod_data_source_file ja204540g_si_001_2.cif
_cod_data_source_block 243K
_cod_original_cell_volume 2297.6(8)
_cod_database_code 4106567

loop_
_symmetry_equiv_pos_as_xyz
'x, y, z'
'-x+1/2, -y, z+1/2'
'-x, y+1/2, -z'
'x+1/2, -y+1/2, -z+1/2'
'-x, -y, -z'
'x-1/2, y, -z-1/2'
'x, -y-1/2, z'
'-x-1/2, y-1/2, z-1/2'

loop_
_atom_site_label
_atom_site_type_symbol
_atom_site_fract_x
_atom_site_fract_y
_atom_site_fract_z
_atom_site_U_iso_or_equiv
_atom_site_adp_type
_atom_site_occupancy
_atom_site_symmetry_multiplicity
_atom_site_calc_flag
_atom_site_refinement_flags
O1 O 0.04166(8) 0.2500 0.65645(10) 0.0350(3) Uani 1 2 d S
F1 F 0.47730(8) -0.2500 0.83047(12) 0.0554(4) Uani 1 2 d S
N1 N 0.19889(9) 0.2500 0.77136(12) 0.0303(3) Uani 1 2 d S
H1C H 0.1758 0.1790 0.7841 0.045 Uiso 0.50 1 d PR
H1D H 0.2136 0.2838 0.8329 0.045 Uiso 0.50 1 d PR
H1E H 0.1616 0.2963 0.7379 0.045 Uiso 0.50 1 d PR
O5 O 0.48861(14) 0.1799(2) 0.53196(17) 0.0528(6) Uani 0.50 1 d P
C7 C 0.27327(9) 0.2355(2) 0.70547(11) 0.0300(6) Uani 0.50 1 d PG
C8 C 0.29919(11) 0.12290(18) 0.67685(16) 0.0335(7) Uani 0.50 1 d PG
H8A H 0.2670 0.0554 0.6979 0.040 Uiso 0.50 1 d PR
C9 C 0.37165(12) 0.10811(13) 0.61774(17) 0.0387(6) Uani 0.50 1 d PG
H9A H 0.3896 0.0304 0.5980 0.046 Uiso 0.50 1 d PR
C10 C 0.41820(9) 0.20590(17) 0.58724(13) 0.0367(8) Uani 0.50 1 d PG
C11 C 0.39228(12) 0.31848(14) 0.61586(16) 0.0369(7) Uani 0.50 1 d PG
H11A H 0.4244 0.3860 0.5948 0.044 Uiso 0.50 1 d PR
C12 C 0.31982(13) 0.33327(15) 0.67497(16) 0.0365(7) Uani 0.50 1 d PG
H12A H 0.3019 0.4110 0.6948 0.044 Uiso 0.50 1 d PR
C1 C 0.03304(9) 0.14555(12) 0.59533(10) 0.0376(3) Uani 1 1 d .
H1A H 0.0809 0.1371 0.5476 0.045 Uiso 1 1 calc R
H1B H -0.0180 0.1496 0.5527 0.045 Uiso 1 1 calc R
B1 B 0.39427(14) -0.2500 0.79668(19) 0.0385(5) Uani 1 2 d S
O2 O 0.10686(6) 0.03122(8) 0.72238(7) 0.0366(2) Uani 1 1 d .
F2 F 0.34296(8) -0.2500 0.88507(11) 0.0550(4) Uani 1 2 d S
C2 C 0.02884(9) 0.04265(12) 0.66860(11) 0.0387(3) Uani 1 1 d .
H2A H -0.0163 0.0544 0.7198 0.046 Uiso 1 1 calc R
H2B H 0.0170 -0.0295 0.6287 0.046 Uiso 1 1 calc R
O3 O 0.20498(6) 0.04256(8) 0.90776(8) 0.0400(3) Uani 1 1 d .
F3 F 0.37912(7) -0.14957(9) 0.73735(9) 0.0677(3) Uani 1 1 d .
C3 C 0.10268(10) -0.05498(13) 0.80432(12) 0.0436(3) Uani 1 1 d .
H3A H 0.0857 -0.1312 0.7748 0.052 Uiso 1 1 calc R
H3B H 0.0611 -0.0313 0.8570 0.052 Uiso 1 1 calc R
O4 O 0.28873(9) 0.2500 0.96872(10) 0.0407(3) Uani 1 2 d S
C4 C 0.18634(10) -0.06602(13) 0.85499(13) 0.0450(4) Uani 1 1 d .
H4A H 0.1860 -0.1312 0.9058 0.054 Uiso 1 1 calc R
H4B H 0.2290 -0.0825 0.8014 0.054 Uiso 1 1 calc R
C5 C 0.28366(9) 0.04022(14) 0.96047(12) 0.0455(4) Uani 1 1 d .
H5A H 0.3292 0.0419 0.9088 0.055 Uiso 1 1 calc R
H5B H 0.2888 -0.0323 1.0021 0.055 Uiso 1 1 calc R
C6 C 0.28909(10) 0.14564(14) 1.03120(11) 0.0452(4) Uani 1 1 d .
H6A H 0.2414 0.1464 1.0798 0.054 Uiso 1 1 calc R
H6B H 0.3406 0.1420 1.0730 0.054 Uiso 1 1 calc R
C13 C 0.54528(19) 0.2730(6) 0.5110(3) 0.062(2) Uani 0.50 1 d P
H13A H 0.5917 0.2500 0.4716 0.093 Uiso 1 2 d SR
H13B H 0.5183 0.3340 0.4710 0.093 Uiso 0.50 1 d PR
H13C H 0.5650 0.3050 0.5766 0.093 Uiso 0.50 1 d PR

loop_
_atom_site_aniso_label
_atom_site_aniso_U_11
_atom_site_aniso_U_22
_atom_site_aniso_U_33
_atom_site_aniso_U_23
_atom_site_aniso_U_13
_atom_site_aniso_U_12
O1 0.0420(7) 0.0309(7) 0.0322(6) 0.000 -0.0059(5) 0.000
F1 0.0387(7) 0.0448(7) 0.0826(10) 0.000 0.0012(6) 0.000
N1 0.0291(7) 0.0312(7) 0.0306(7) 0.000 -0.0013(6) 0.000
O5 0.0413(12) 0.0626(14) 0.0546(13) -0.0100(11) 0.0184(9) -0.0107(10)
C7 0.0282(9) 0.0360(18) 0.0257(8) -0.0003(12) -0.0040(7) 0.0007(12)
C8 0.0322(15) 0.0334(17) 0.0349(14) -0.0005(12) 0.0049(11) -0.0046(12)
C9 0.0388(14) 0.0358(15) 0.0415(15) -0.0068(12) 0.0050(11) -0.0013(12)
C10 0.0312(14) 0.0504(17) 0.0284(14) -0.0024(11) 0.0023(11) -0.0052(11)
C11 0.0387(17) 0.0401(19) 0.0319(15) 0.0050(13) 0.0013(12) -0.0127(15)
C12 0.0399(17) 0.0304(16) 0.0392(15) -0.0003(12) -0.0008(12) 0.0026(13)
C1 0.0379(7) 0.0402(8) 0.0347(7) -0.0075(5) -0.0054(5) -0.0006(5)
B1 0.0383(11) 0.0317(10) 0.0455(12) 0.000 0.0034(9) 0.000
O2 0.0378(5) 0.0308(5) 0.0413(5) 0.0025(4) -0.0009(4) -0.0025(4)
F2 0.0484(7) 0.0655(9) 0.0510(7) 0.000 0.0077(6) 0.000
C2 0.0377(7) 0.0344(7) 0.0440(7) -0.0055(5) -0.0034(6) -0.0065(5)
O3 0.0402(5) 0.0336(5) 0.0462(6) 0.0013(4) -0.0069(4) 0.0085(4)
F3 0.0747(7) 0.0587(7) 0.0697(7) 0.0222(5) 0.0013(5) 0.0112(5)
C3 0.0555(9) 0.0294(6) 0.0460(8) 0.0028(6) 0.0008(6) -0.0063(6)
O4 0.0465(8) 0.0460(8) 0.0297(7) 0.000 -0.0068(6) 0.000
C4 0.0593(9) 0.0291(7) 0.0466(8) 0.0028(6) -0.0001(7) 0.0085(6)
C5 0.0411(7) 0.0489(9) 0.0465(8) 0.0081(7) -0.0063(6) 0.0123(6)
C6 0.0432(8) 0.0571(10) 0.0352(7) 0.0088(6) -0.0087(6) 0.0058(6)
C13 0.0355(13) 0.077(7) 0.0732(19) 0.019(2) 0.0120(13) -0.0059(18)

loop_
_atom_type_symbol
_atom_type_description
_atom_type_scat_dispersion_real
_atom_type_scat_dispersion_imag
_atom_type_scat_source
C C 0.0033 0.0016 'International Tables Vol C Tables 4.2.6.8 and 6.1.1.4'
H H 0.0000 0.0000 'International Tables Vol C Tables 4.2.6.8 and 6.1.1.4'
B B 0.0013 0.0007 'International Tables Vol C Tables 4.2.6.8 and 6.1.1.4'
N N 0.0061 0.0033 'International Tables Vol C Tables 4.2.6.8 and 6.1.1.4'
O O 0.0106 0.0060 'International Tables Vol C Tables 4.2.6.8 and 6.1.1.4'
F F 0.0171 0.0103 'International Tables Vol C Tables 4.2.6.8 and 6.1.1.4'

loop_
_geom_angle_atom_site_label_1
_geom_angle_atom_site_label_2
_geom_angle_atom_site_label_3
_geom_angle
_geom_angle_site_symmetry_1
_geom_angle_site_symmetry_3
C1 O1 C1 112.78(14) . 7_565
C7 N1 C7 12.92(19) . 7_565
C13 O5 C10 135.4(4) 7_565 .
C13 O5 C13 18.7(5) 7_565 .
C10 O5 C13 117.7(3) . .
C13 O5 O5 60.5(4) 7_565 7_565
C10 O5 O5 77.48(13) . 7_565
C13 O5 O5 41.8(2) . 7_565
C13 O5 C10 104.9(4) 7_565 7_565
C10 O5 C10 31.79(15) . 7_565
C13 O5 C10 86.5(2) . 7_565
O5 O5 C10 45.69(9) 7_565 7_565
C13 O5 C11 145.3(4) 7_565 7_565
C10 O5 C11 12.26(13) . 7_565
C13 O5 C11 128.7(2) . 7_565
O5 O5 C11 89.44(9) 7_565 7_565
C10 O5 C11 43.82(6) 7_565 7_565
C7 C7 C12 132.90(17) 7_565 7_565
C7 C7 C8 156.66(6) 7_565 .
C12 C7 C8 24.91(13) 7_565 .
C7 C7 C12 37.11(7) 7_565 .
C12 C7 C12 95.79(13) 7_565 .
C8 C7 C12 120.0 . .
C7 C7 N1 83.54(10) 7_565 .
C12 C7 N1 142.9(3) 7_565 .
C8 C7 N1 119.66(15) . .
C12 C7 N1 120.29(15) . .
C7 C7 C8 18.94(10) 7_565 7_565
C12 C7 C8 114.39(9) 7_565 7_565
C8 C7 C8 137.7 . 7_565
C12 C7 C8 19.2 . 7_565
N1 C7 C8 102.37(19) . 7_565
C12 C8 C7 53.90(18) 7_565 .
C12 C8 C9 67.56(16) 7_565 .
C7 C8 C9 120.0 . .
C12 C8 C7 49.9(2) 7_565 7_565
C7 C8 C7 4.41(6) . 7_565
C9 C8 C7 115.65(6) . 7_565
C12 C8 C11 38.77(13) 7_565 7_565
C7 C8 C11 91.13(9) . 7_565
C9 C8 C11 29.04(9) . 7_565
C7 C8 C11 86.83(12) 7_565 7_565
C11 C9 C12 76.83(17) 7_565 7_565
C11 C9 C10 19.0 7_565 .
C12 C9 C10 95.15(13) 7_565 .
C11 C9 C8 102.07(6) 7_565 .
C12 C9 C8 25.39(13) 7_565 .
C10 C9 C8 120.0 . .
C11 C10 C10 116.6(3) 7_565 7_565
C11 C10 O5 139.8(4) 7_565 .
C10 C10 O5 102.52(17) 7_565 .
C11 C10 C11 93.3(3) 7_565 .
C10 C10 C11 23.3 7_565 .
O5 C10 C11 125.51(16) . .
C11 C10 C9 28.2(2) 7_565 .
C10 C10 C9 142.9 7_565 .
O5 C10 C9 114.48(17) . .
C11 C10 C9 120.0 . .
C11 C10 O5 160.8(3) 7_565 7_565
C10 C10 O5 45.69(12) 7_565 7_565
O5 C10 O5 56.83(17) . 7_565
C11 C10 O5 68.81(12) . 7_565
C9 C10 O5 170.93(12) . 7_565
C11 C10 C12 14.8(2) 7_565 7_565
C10 C10 C12 102.98(10) 7_565 7_565
O5 C10 C12 154.29(19) . 7_565
C11 C10 C12 79.75(10) . 7_565
C9 C10 C12 40.40(10) . 7_565
O5 C10 C12 148.54(14) 7_565 7_565
C10 C11 C9 132.8(3) 7_565 7_565
C10 C11 C10 40.0(3) 7_565 .
C9 C11 C10 165.9 7_565 .
C10 C11 C12 158.8(3) 7_565 .
C9 C11 C12 64.32(6) 7_565 .
C10 C11 C12 120.0 . .
C10 C11 C11 63.4(3) 7_565 7_565
C9 C11 C11 158.33(7) 7_565 7_565
C10 C11 C11 23.3 . 7_565
C12 C11 C11 96.9 . 7_565
C10 C11 C8 166.49(12) 7_565 7_565
C9 C11 C8 48.89(9) 7_565 7_565
C10 C11 C8 134.11(12) . 7_565
C12 C11 C8 15.60(11) . 7_565
C11 C11 C8 111.61(12) 7_565 7_565
C10 C11 O5 27.9(2) 7_565 7_565
C9 C11 O5 108.00(16) 7_565 7_565
C10 C11 O5 67.38(12) . 7_565
C12 C11 O5 172.32(12) . 7_565
C11 C11 O5 90.56(12) 7_565 7_565
C8 C11 O5 156.75(14) 7_565 7_565
C8 C12 C7 101.19(5) 7_565 7_565
C8 C12 C9 87.0(3) 7_565 7_565
C7 C12 C9 163.92(18) 7_565 7_565
C8 C12 C11 125.63(17) 7_565 .
C7 C12 C11 129.92(17) 7_565 .
C9 C12 C11 38.85(11) 7_565 .
C8 C12 C7 110.9(2) 7_565 .
C7 C12 C7 9.99(17) 7_565 .
C9 C12 C7 156.03(11) 7_565 .
C11 C12 C7 120.0 . .
C8 C12 C12 146.4(2) 7_565 7_565
C7 C12 C12 47.10(17) 7_565 7_565
C9 C12 C12 121.10(11) 7_565 7_565
C11 C12 C12 83.1 . 7_565
C7 C12 C12 37.1 . 7_565
C8 C12 C10 130.5(2) 7_565 7_565
C7 C12 C10 123.7(2) 7_565 7_565
C9 C12 C10 44.45(6) 7_565 7_565
C11 C12 C10 6.48(10) . 7_565
C7 C12 C10 113.79(11) . 7_565
C12 C12 C10 77.02(11) 7_565 7_565
O1 C1 C2 108.43(10) . .
F3 B1 F3 110.48(19) 7 .
F3 B1 F2 109.55(12) 7 .
F3 B1 F2 109.55(12) . .
F3 B1 F1 109.45(12) 7 .
F3 B1 F1 109.45(12) . .
F2 B1 F1 108.33(19) . .
C2 O2 C3 111.63(10) . .
O2 C2 C1 109.20(11) . .
C5 O3 C4 112.76(11) . .
O2 C3 C4 109.22(12) . .
C6 O4 C6 112.39(15) 7_565 .
O3 C4 C3 108.43(11) . .
O3 C5 C6 108.50(11) . .
O4 C6 C5 109.27(11) . .
C13 C13 O5 119.5(4) 7_565 7_565
C13 C13 O5 41.8(2) 7_565 .
O5 C13 O5 77.7(3) 7_565 .

loop_
_geom_bond_atom_site_label_1
_geom_bond_atom_site_label_2
_geom_bond_distance
_geom_bond_site_symmetry_2
O1 C1 1.4217(15) .
O1 C1 1.4217(15) 7_565
F1 B1 1.395(3) .
N1 C7 1.4627(18) .
N1 C7 1.4627(18) 7_565
O5 C13 1.084(5) 7_565
O5 C10 1.358(2) .
O5 C13 1.416(6) .
O5 O5 1.589(5) 7_565
O5 C10 1.853(3) 7_565
O5 C11 1.872(2) 7_565
C7 C7 0.329(5) 7_565
C7 C12 1.145(2) 7_565
C7 C8 1.3900 .
C7 C12 1.3900 .
C7 C8 1.697(4) 7_565
C8 C12 0.597(3) 7_565
C8 C9 1.3900 .
C8 C7 1.697(5) 7_565
C8 C11 1.8041(12) 7_565
C9 C11 0.896(3) 7_565
C9 C12 1.2865(18) 7_565
C9 C10 1.3900 .
C10 C11 0.6162(14) 7_565
C10 C10 1.000(4) 7_565
C10 C11 1.3900 .
C10 O5 1.853(3) 7_565
C10 C12 1.9770 7_565
C11 C10 0.6162(17) 7_565
C11 C9 0.896(3) 7_565
C11 C12 1.3900 .
C11 C11 1.552(3) 7_565
C11 C8 1.8041(15) 7_565
C11 O5 1.872(3) 7_565
C12 C8 0.597(3) 7_565
C12 C7 1.145(4) 7_565
C12 C9 1.2865(16) 7_565
C12 C12 1.888(4) 7_565
C12 C10 1.9770 7_565
C1 C2 1.493(2) .
B1 F3 1.3857(17) 7
B1 F3 1.3857(17) .
B1 F2 1.389(3) .
O2 C2 1.4275(16) .
O2 C3 1.4277(17) .
O3 C5 1.4248(17) .
O3 C4 1.4322(18) .
C3 C4 1.489(2) .
O4 C6 1.4237(17) 7_565
O4 C6 1.4237(17) .
C5 C6 1.497(2) .
C13 C13 0.522(14) 7_565
C13 O5 1.084(5) 7_565

loop_
_geom_hbond_atom_site_label_D
_geom_hbond_atom_site_label_H
_geom_hbond_atom_site_label_A
_geom_hbond_distance_DH
_geom_hbond_distance_HA
_geom_hbond_distance_DA
_geom_hbond_angle_DHA
N1 H1C O3 0.90 2.25 2.9204(14) 130.8
N1 H1D O4 0.90 2.13 2.885(2) 140.3
N1 H1C O2 0.90 2.15 2.9498(13) 147.3
N1 H1E O1 0.90 2.24 2.905(2) 130.3
